data_1515552
loop_
_publ_author_name
'Jeong, Kyung Seok'
'Go, Yong Bok'
'Shin, Sung Min'
'Lee, Suk Joong'
'Kim, Jaheon'
'Yaghi, Omar M.'
'Jeong, Nakcheol'

_publ_section_title
;
 Asymmetric catalytic reactions by NbO-type chiral metal--organic
 frameworks
;
_journal_issue 5
_journal_name_full 'Chemical Science'
_journal_page_first 877
_journal_paper_doi 10.1039/c0sc00582g
_journal_volume 2
_journal_year 2011
_chemical_formula_sum 'C32 H28 Cu2 O14'
_chemical_formula_weight 763.62
_chemical_name_systematic
;
?
;
_space_group_IT_number 211
_symmetry_cell_setting cubic
_symmetry_space_group_name_Hall 'I 4 2 3'
_symmetry_space_group_name_H-M 'I 4 3 2'
_atom_sites_solution_hydrogens geom
_atom_sites_solution_primary direct
_atom_sites_solution_secondary difmap
_audit_creation_method SHELXL-97
_cell_angle_alpha 90.00
_cell_angle_beta 90.00
_cell_angle_gamma 90.00
_cell_formula_units_Z 6
_cell_length_a 30.1892(2)
_cell_length_b 30.1892(2)
_cell_length_c 30.1892(2)
_cell_measurement_temperature 296(2)
_cell_volume 27514.1(3)
_computing_cell_refinement 'Bruekr SAINT'
_computing_data_collection 'Bruekr SAMRT'
_computing_data_reduction 'Bruekr SAINT'
_computing_molecular_graphics 'Bruekr XP'
_computing_publication_material 'Bruker XCIF'
_computing_structure_refinement 'SHELXL-97 (Sheldrick, 1997)'
_computing_structure_solution 'SHELXS-97 (Sheldrick, 1990)'
_diffrn_ambient_temperature 296(2)
_diffrn_measured_fraction_theta_full 0.996
_diffrn_measured_fraction_theta_max 0.996
_diffrn_measurement_device_type 'Bruker APEX CCD'
_diffrn_radiation_monochromator graphite
_diffrn_radiation_source 'fine-focus sealed tube'
_diffrn_radiation_type CuK\a
_diffrn_radiation_wavelength 1.54178
_diffrn_reflns_av_R_equivalents 0.0471
_diffrn_reflns_av_sigmaI/netI 0.0284
_diffrn_reflns_limit_h_max 26
_diffrn_reflns_limit_h_min -32
_diffrn_reflns_limit_k_max 35
_diffrn_reflns_limit_k_min -26
_diffrn_reflns_limit_l_max 27
_diffrn_reflns_limit_l_min -26
_diffrn_reflns_number 53379
_diffrn_reflns_theta_full 64.63
_diffrn_reflns_theta_max 64.63
_diffrn_reflns_theta_min 2.07
_diffrn_standards_decay_% none
_exptl_absorpt_coefficient_mu 0.395
_exptl_absorpt_correction_type SADABS
_exptl_crystal_colour blue
_exptl_crystal_density_diffrn 0.277
_exptl_crystal_density_method 'not measured'
_exptl_crystal_description block
_exptl_crystal_F_000 2340
_exptl_crystal_size_max 0.38
_exptl_crystal_size_mid 0.38
_exptl_crystal_size_min 0.36
_platon_squeeze_details
;
;
_refine_diff_density_max 0.190
_refine_diff_density_min -0.365
_refine_diff_density_rms 0.028
_refine_ls_abs_structure_details 'Flack H D (1983), Acta Cryst. A39, 876-881'
_refine_ls_abs_structure_Flack 0.60(10)
_refine_ls_extinction_coef 0.000009(5)
_refine_ls_extinction_expression Fc^*^=kFc[1+0.001xFc^2^\l^3^/sin(2\q)]^-1/4^
_refine_ls_extinction_method SHELXL
_refine_ls_goodness_of_fit_ref 0.741
_refine_ls_hydrogen_treatment mixed
_refine_ls_matrix_type full
_refine_ls_number_parameters 68
_refine_ls_number_reflns 3874
_refine_ls_number_restraints 19
_refine_ls_restrained_S_all 0.741
_refine_ls_R_factor_all 0.1328
_refine_ls_R_factor_gt 0.0613
_refine_ls_shift/su_max 0.001
_refine_ls_shift/su_mean 0.000
_refine_ls_structure_factor_coef Fsqd
_refine_ls_weighting_details 'calc w=1/[\s^2^(Fo^2^)+(0.1428P)^2^+0.0000P] where P=(Fo^2^+2Fc^2^)/3'
_refine_ls_weighting_scheme calc
_refine_ls_wR_factor_gt 0.1891
_refine_ls_wR_factor_ref 0.2227
_reflns_number_gt 1276
_reflns_number_total 3874
_reflns_threshold_expression >2sigma(I)
_cod_data_source_file c0sc00582g.txt
_cod_data_source_block CuBP
_cod_original_sg_symbol_H-M I432
_cod_database_code 1515552

loop_
_symmetry_equiv_pos_as_xyz
'x, y, z'
'-x, -y, z'
'-x, y, -z'
'x, -y, -z'
'z, x, y'
'z, -x, -y'
'-z, -x, y'
'-z, x, -y'
'y, z, x'
'-y, z, -x'
'y, -z, -x'
'-y, -z, x'
'y, x, -z'
'-y, -x, -z'
'y, -x, z'
'-y, x, z'
'x, z, -y'
'-x, z, y'
'-x, -z, -y'
'x, -z, y'
'z, y, -x'
'z, -y, x'
'-z, y, x'
'-z, -y, -x'
'x+1/2, y+1/2, z+1/2'
'-x+1/2, -y+1/2, z+1/2'
'-x+1/2, y+1/2, -z+1/2'
'x+1/2, -y+1/2, -z+1/2'
'z+1/2, x+1/2, y+1/2'
'z+1/2, -x+1/2, -y+1/2'
'-z+1/2, -x+1/2, y+1/2'
'-z+1/2, x+1/2, -y+1/2'
'y+1/2, z+1/2, x+1/2'
'-y+1/2, z+1/2, -x+1/2'
'y+1/2, -z+1/2, -x+1/2'
'-y+1/2, -z+1/2, x+1/2'
'y+1/2, x+1/2, -z+1/2'
'-y+1/2, -x+1/2, -z+1/2'
'y+1/2, -x+1/2, z+1/2'
'-y+1/2, x+1/2, z+1/2'
'x+1/2, z+1/2, -y+1/2'
'-x+1/2, z+1/2, y+1/2'
'-x+1/2, -z+1/2, -y+1/2'
'x+1/2, -z+1/2, y+1/2'
'z+1/2, y+1/2, -x+1/2'
'z+1/2, -y+1/2, x+1/2'
'-z+1/2, y+1/2, x+1/2'
'-z+1/2, -y+1/2, -x+1/2'

loop_
_atom_site_label
_atom_site_type_symbol
_atom_site_fract_x
_atom_site_fract_y
_atom_site_fract_z
_atom_site_U_iso_or_equiv
_atom_site_adp_type
_atom_site_occupancy
_atom_site_symmetry_multiplicity
_atom_site_calc_flag
_atom_site_refinement_flags
Cu1 Cu 0.5000 0.5000 0.95673(3) 0.1457(6) Uani 1 4 d S
O1W O 0.5000 0.5000 0.88358(14) 0.2024(16) Uani 1 4 d S
O1 O 0.50089(13) 0.56295(7) 0.96252(8) 0.1682(10) Uani 1 1 d .
C1 C 0.5000 0.58272(11) 1.0000 0.177(3) Uani 1 2 d SD
C2 C 0.5000 0.63269(18) 1.0000 0.181(2) Uani 1 2 d SD
C3 C 0.50231(8) 0.65432(12) 0.95935(13) 0.1975(18) Uani 1 1 d D
H3 H 0.5038 0.6379 0.9333 0.237 Uiso 0.50 1 calc PR
C4 C 0.50242(8) 0.70184(15) 0.95732(16) 0.218(2) Uani 1 1 d D
C5 C 0.5000 0.72317(15) 1.0000 0.195(2) Uani 1 2 d SD
C6 C 0.50492(17) 0.7277(6) 0.9133(3) 0.339(16) Uani 0.50 1 d PDU
O2 O 0.50469(16) 0.7272(2) 0.91729(19) 0.312(9) Uani 0.50 1 d PDU

loop_
_atom_site_aniso_label
_atom_site_aniso_U_11
_atom_site_aniso_U_22
_atom_site_aniso_U_33
_atom_site_aniso_U_23
_atom_site_aniso_U_13
_atom_site_aniso_U_12
Cu1 0.1056(5) 0.1056(5) 0.2257(11) 0.000 0.000 0.000
O1W 0.202(3) 0.202(3) 0.203(4) 0.000 0.000 0.000
O1 0.1688(18) 0.0841(15) 0.252(2) -0.0234(12) 0.024(3) -0.042(2)
C1 0.118(3) 0.033(2) 0.381(10) 0.000 -0.061(8) 0.000
C2 0.153(4) 0.141(5) 0.248(7) 0.000 0.039(8) 0.000
C3 0.252(4) 0.092(3) 0.248(5) -0.011(2) 0.054(6) -0.003(5)
C4 0.268(5) 0.140(4) 0.247(6) -0.063(4) -0.041(6) -0.024(6)
C5 0.198(5) 0.102(3) 0.284(7) 0.000 -0.054(8) 0.000
C6 0.33(2) 0.42(3) 0.27(2) 0.018(16) -0.02(2) -0.04(3)
O2 0.64(2) 0.095(4) 0.203(10) 0.046(5) 0.035(15) 0.061(12)

loop_
_atom_type_symbol
_atom_type_description
_atom_type_scat_dispersion_real
_atom_type_scat_dispersion_imag
_atom_type_scat_source
C C 0.0181 0.0091 'International Tables Vol C Tables 4.2.6.8 and 6.1.1.4'
H H 0.0000 0.0000 'International Tables Vol C Tables 4.2.6.8 and 6.1.1.4'
O O 0.0492 0.0322 'International Tables Vol C Tables 4.2.6.8 and 6.1.1.4'
Cu Cu -1.9646 0.5888 'International Tables Vol C Tables 4.2.6.8 and 6.1.1.4'

loop_
_geom_angle_atom_site_label_1
_geom_angle_atom_site_label_2
_geom_angle_atom_site_label_3
_geom_angle
_geom_angle_site_symmetry_1
_geom_angle_site_symmetry_3
O1 Cu1 O1 169.50(15) . 2_665
O1 Cu1 O1 89.520(15) . 15_565
O1 Cu1 O1 89.520(14) 2_665 15_565
O1 Cu1 O1 89.520(14) . 16_655
O1 Cu1 O1 89.520(15) 2_665 16_655
O1 Cu1 O1 169.50(15) 15_565 16_655
O1 Cu1 O1W 95.25(8) . .
O1 Cu1 O1W 95.25(8) 2_665 .
O1 Cu1 O1W 95.25(8) 15_565 .
O1 Cu1 O1W 95.25(8) 16_655 .
O1 Cu1 Cu1 84.75(8) . 3_657
O1 Cu1 Cu1 84.75(8) 2_665 3_657
O1 Cu1 Cu1 84.75(8) 15_565 3_657
O1 Cu1 Cu1 84.75(8) 16_655 3_657
O1W Cu1 Cu1 180.000(1) . 3_657
C1 O1 Cu1 123.0(2) . .
O1 C1 O1 124.4(4) 3_657 .
O1 C1 C2 117.80(19) 3_657 .
O1 C1 C2 117.80(19) . .
C3 C2 C3 124.0(6) 3_657 .
C3 C2 C1 118.0(3) 3_657 .
C3 C2 C1 118.0(3) . .
C2 C3 C4 120.4(4) . .
C3 C4 O2 124.7(4) . .
C3 C4 C5 114.1(5) . .
O2 C4 C5 121.2(5) . .
C3 C4 C6 122.9(8) . .
O2 C4 C6 1.9(8) . .
C5 C4 C6 123.1(8) . .
C4 C5 C4 127.0(6) 3_657 .
C4 C5 C5 116.5(3) 3_657 46_465
C4 C5 C5 116.5(3) . 46_465

loop_
_geom_bond_atom_site_label_1
_geom_bond_atom_site_label_2
_geom_bond_distance
_geom_bond_site_symmetry_2
Cu1 O1 1.9085(19) .
Cu1 O1 1.9085(19) 2_665
Cu1 O1 1.9085(19) 15_565
Cu1 O1 1.9085(19) 16_655
Cu1 O1W 2.208(4) .
Cu1 Cu1 2.6124(18) 3_657
O1 C1 1.2796(19) .
C1 O1 1.2796(19) 3_657
C1 C2 1.509(6) .
C2 C3 1.392(3) 3_657
C2 C3 1.392(3) .
C3 C4 1.436(5) .
C4 O2 1.432(5) .
C4 C5 1.442(4) .
C4 C6 1.544(8) .
C5 C4 1.442(4) 3_657
C5 C5 1.620(9) 46_465

loop_
_platon_squeeze_void_nr
_platon_squeeze_void_average_x
_platon_squeeze_void_average_y
_platon_squeeze_void_average_z
_platon_squeeze_void_volume
_platon_squeeze_void_count_electrons
_platon_squeeze_void_content
1 -0.003 -0.006 -0.003 24002 7298 ' '
